data_7203939
loop_
_publ_author_name
'Blake, Alexander J.'
'Cooke, Paul A.'
'Kendall, Jackie D.'
'Simpkins, Nigel S.'
'Westaway, Susan M.'

_publ_section_title
;
 Concerning the synthesis and enantioselective rearrangements of
 episulfoxides
;
_journal_issue 2
_journal_name_full 'Journal of the Chemical Society, Perkin Transactions 1'
_journal_page_first 153
_journal_paper_doi 10.1039/a908391j
_journal_year 2000
_chemical_formula_moiety 'C8 H12 O2 S'
_chemical_formula_sum 'C8 H12 O2 S'
_chemical_formula_weight 172.24
_chemical_name_systematic
; 
 ? 
;
_space_group_IT_number 4
_symmetry_cell_setting monoclinic
_symmetry_space_group_name_Hall 'P 2yb'
_symmetry_space_group_name_H-M 'P 1 21 1'
_atom_sites_solution_hydrogens 'all in calculated positions'
_atom_sites_solution_primary direct
_atom_sites_solution_secondary 'difference Fourier synthesis'
_audit_creation_method SHELXL-97
_cell_angle_alpha 90.00
_cell_angle_beta 98.54(3)
_cell_angle_gamma 90.00
_cell_formula_units_Z 2
_cell_length_a 6.101(2)
_cell_length_b 8.826(4)
_cell_length_c 7.894(3)
_cell_measurement_reflns_used 30
_cell_measurement_temperature 150(2)
_cell_measurement_theta_max 41
_cell_measurement_theta_min 25
_cell_volume 420.4(3)
_computing_cell_refinement 'STADI4 v1.07'
_computing_data_collection 'STADI4 v1.07 (Stoe, 1997a)'
_computing_data_reduction 'XRED v1.09 (Stoe, 1997b)'
_computing_molecular_graphics 'SHELXTL (Stoe, 1994)'
_computing_publication_material SHELXL-97
_computing_structure_refinement 'SHELXL-97 (Sheldrick, 1997)'
_computing_structure_solution 'SHELXS-97 (Sheldrick, 1990)'
_diffrn_ambient_temperature 150(2)
_diffrn_measured_fraction_theta_full 0.992
_diffrn_measured_fraction_theta_max 0.992
_diffrn_measurement_device 'stoe stadi4'
_diffrn_measurement_method omega/theta
_diffrn_radiation_monochromator graphite
_diffrn_radiation_source 'fine-focus sealed tube'
_diffrn_radiation_type MoK\a
_diffrn_radiation_wavelength 0.71073
_diffrn_reflns_av_R_equivalents 0.009
_diffrn_reflns_av_sigmaI/netI 0.020
_diffrn_reflns_limit_h_max 7
_diffrn_reflns_limit_h_min -7
_diffrn_reflns_limit_k_max 10
_diffrn_reflns_limit_k_min -10
_diffrn_reflns_limit_l_max 9
_diffrn_reflns_limit_l_min -9
_diffrn_reflns_number 1574
_diffrn_reflns_theta_full 25.02
_diffrn_reflns_theta_max 25.02
_diffrn_reflns_theta_min 2.61
_diffrn_standards_decay_% 'decay 6.2'
_diffrn_standards_interval_time 60
_diffrn_standards_number 3
_exptl_absorpt_coefficient_mu 0.331
_exptl_absorpt_correction_type none
_exptl_crystal_colour colourless
_exptl_crystal_density_diffrn 1.361
_exptl_crystal_density_meas ?
_exptl_crystal_density_method .
_exptl_crystal_description 'rectangular plate'
_exptl_crystal_F_000 184
_exptl_crystal_size_max 0.37
_exptl_crystal_size_mid 0.24
_exptl_crystal_size_min 0.08
_refine_diff_density_max 0.64
_refine_diff_density_min -0.25
_refine_diff_density_rms 0.07
_refine_ls_abs_structure_details 'Flack H D (1983), Acta Cryst. A39, 876-881'
_refine_ls_abs_structure_Flack -0.0(2)
_refine_ls_extinction_method none
_refine_ls_goodness_of_fit_ref 1.075
_refine_ls_hydrogen_treatment 'riding model'
_refine_ls_matrix_type full
_refine_ls_number_parameters 100
_refine_ls_number_reflns 1468
_refine_ls_number_restraints 1
_refine_ls_restrained_S_all 1.074
_refine_ls_R_factor_all 0.0567
_refine_ls_R_factor_gt 0.0522
_refine_ls_shift/su_max 0.001
_refine_ls_shift/su_mean 0.000
_refine_ls_structure_factor_coef Fsqd
_refine_ls_weighting_details 'w=1/[\s^2^(Fo^2^)+(0.077P)^2^+0.55P] where P=(Fo^2^+2Fc^2^)/3'
_refine_ls_weighting_scheme calc
_refine_ls_wR_factor_gt 0.1364
_refine_ls_wR_factor_ref 0.1420
_reflns_number_gt 1359
_reflns_number_total 1468
_reflns_threshold_expression >2sigma(I)
_cod_data_source_file a908391j.txt
_cod_data_source_block 40
_cod_depositor_comments
;
The following automatic conversions were performed:

'_refine_ls_weighting_scheme' value 'calc
w=1/[\s^2^(Fo^2^)+(0.077P)^2^+0.55P] where P=(Fo^2^+2Fc^2^)/3' was
changed to 'calc'. New tag '_refine_ls_weighting_details' was
created. The value of the new tag was set to
'w=1/[\s^2^(Fo^2^)+(0.077P)^2^+0.55P] where P=(Fo^2^+2Fc^2^)/3'.

Automatic conversion script
Id: cif_fix_values 3143 2015-03-26 13:38:13Z robertas 

The following automatic conversions were performed:

'_atom_sites_solution_primary' value 'direct methods' was changed to
'direct'.

Automatic conversion script
Id: cif_fix_values 6452 2018-10-05 10:23:21Z andrius 
;
_cod_original_cell_volume 420.3(3)
_cod_original_sg_symbol_H-M P21
_cod_database_code 7203939

loop_
_symmetry_equiv_pos_as_xyz
'x, y, z'
'-x, y+1/2, -z'

loop_
_atom_site_label
_atom_site_type_symbol
_atom_site_fract_x
_atom_site_fract_y
_atom_site_fract_z
_atom_site_U_iso_or_equiv
_atom_site_adp_type
_atom_site_occupancy
_atom_site_calc_flag
_atom_site_refinement_flags
_atom_site_disorder_assembly
_atom_site_disorder_group
S1 S 0.35414(15) 0.16627(16) 0.96160(10) 0.0314(3) Uani 1 d . . .
C11 C 0.6434(6) 0.1696(8) 0.9630(4) 0.0329(8) Uani 1 d . . .
H11A H 0.7045 0.2637 1.0164 0.049 Uiso 1 calc R . .
H11B H 0.6754 0.1641 0.8451 0.049 Uiso 1 calc R . .
H11C H 0.7110 0.0827 1.0284 0.049 Uiso 1 calc R . .
O1 O 0.2626(6) 0.3072(3) 0.8901(4) 0.0401(9) Uani 1 d . . .
O2 O 0.2668(6) 0.0281(4) 0.8828(5) 0.0416(9) Uani 1 d . . .
C1 C 0.3878(8) 0.2747(5) 1.3074(5) 0.0359(10) Uani 1 d . . .
H1 H 0.5068 0.3468 1.2851 0.043 Uiso 1 calc R . .
C2 C 0.3290(6) 0.1583(8) 1.1791(5) 0.0389(9) Uani 1 d . . .
C3 C 0.2267(9) 0.0387(6) 1.2521(7) 0.0450(11) Uani 1 d . . .
H3 H 0.1746 -0.0538 1.1993 0.054 Uiso 1 calc R . .
C4 C 0.2169(8) 0.0884(7) 1.4326(6) 0.0468(12) Uani 1 d . . .
H4 H 0.1992 0.0060 1.5165 0.056 Uiso 1 calc R . .
C5 C 0.0473(8) 0.2160(6) 1.4205(6) 0.0475(14) Uani 1 d . . .
H5A H 0.0176 0.2469 1.5355 0.057 Uiso 1 calc R . .
H5B H -0.0938 0.1856 1.3501 0.057 Uiso 1 calc R . .
C6 C 0.1636(8) 0.3467(6) 1.3321(7) 0.0487(12) Uani 1 d . . .
H6A H 0.0763 0.3752 1.2207 0.058 Uiso 1 calc R . .
H6B H 0.1857 0.4375 1.4063 0.058 Uiso 1 calc R . .
C7 C 0.4334(7) 0.1850(7) 1.4708(5) 0.0383(11) Uani 1 d . . .
H7A H 0.4378 0.2488 1.5745 0.046 Uiso 1 calc R . .
H7B H 0.5697 0.1230 1.4782 0.046 Uiso 1 calc R . .

loop_
_atom_site_aniso_label
_atom_site_aniso_U_11
_atom_site_aniso_U_22
_atom_site_aniso_U_33
_atom_site_aniso_U_23
_atom_site_aniso_U_13
_atom_site_aniso_U_12
S1 0.0343(5) 0.0369(5) 0.0224(4) -0.0040(5) 0.0020(3) -0.0004(5)
C11 0.0344(18) 0.0396(18) 0.0255(16) -0.004(3) 0.0071(13) 0.000(3)
O1 0.044(2) 0.040(2) 0.0329(19) 0.0014(16) -0.0062(15) 0.0037(15)
O2 0.048(2) 0.041(2) 0.0361(19) -0.0029(16) 0.0046(16) -0.0129(16)
C1 0.033(2) 0.046(2) 0.028(2) -0.0030(18) -0.0007(17) -0.0010(19)
C2 0.0279(17) 0.064(3) 0.0240(17) -0.011(3) 0.0020(14) 0.001(3)
C3 0.043(3) 0.037(2) 0.056(3) 0.000(2) 0.009(2) 0.001(2)
C4 0.036(2) 0.062(3) 0.043(3) 0.018(2) 0.010(2) 0.002(2)
C5 0.032(2) 0.076(4) 0.035(2) -0.006(2) 0.0079(18) -0.002(2)
C6 0.042(2) 0.048(3) 0.055(3) -0.012(2) 0.006(2) 0.006(2)
C7 0.0276(18) 0.063(3) 0.0235(18) 0.002(2) 0.0017(14) -0.006(2)

loop_
_atom_type_symbol
_atom_type_description
_atom_type_scat_dispersion_real
_atom_type_scat_dispersion_imag
_atom_type_scat_source
C C 0.0033 0.0016 'International Tables Vol C Tables 4.2.6.8 and 6.1.1.4'
H H 0.0000 0.0000 'International Tables Vol C Tables 4.2.6.8 and 6.1.1.4'
O O 0.0106 0.0060 'International Tables Vol C Tables 4.2.6.8 and 6.1.1.4'
S S 0.1246 0.1234 'International Tables Vol C Tables 4.2.6.8 and 6.1.1.4'

loop_
_geom_angle_atom_site_label_1
_geom_angle_atom_site_label_2
_geom_angle_atom_site_label_3
_geom_angle
_geom_angle_site_symmetry_1
_geom_angle_site_symmetry_3
_geom_angle_publ_flag
O2 S1 O1 117.74(16) . . ?
O2 S1 C2 108.1(3) . . ?
O1 S1 C2 109.5(2) . . ?
O2 S1 C11 108.9(2) . . ?
O1 S1 C11 108.5(3) . . ?
C2 S1 C11 103.19(17) . . ?
C2 C1 C7 102.7(4) . . ?
C2 C1 C6 104.3(4) . . ?
C7 C1 C6 99.4(4) . . ?
C3 C2 C1 109.1(4) . . ?
C3 C2 S1 123.2(4) . . ?
C1 C2 S1 127.5(4) . . ?
C2 C3 C4 104.8(4) . . ?
C3 C4 C5 106.2(4) . . ?
C3 C4 C7 101.0(4) . . ?
C5 C4 C7 98.9(4) . . ?
C4 C5 C6 102.9(4) . . ?
C1 C6 C5 102.7(4) . . ?
C1 C7 C4 94.5(3) . . ?

loop_
_geom_bond_atom_site_label_1
_geom_bond_atom_site_label_2
_geom_bond_distance
_geom_bond_site_symmetry_2
_geom_bond_publ_flag
S1 O2 1.435(4) . ?
S1 O1 1.444(3) . ?
S1 C2 1.748(4) . ?
S1 C11 1.763(4) . ?
C1 C2 1.450(7) . ?
C1 C7 1.504(6) . ?
C1 C6 1.547(6) . ?
C2 C3 1.393(8) . ?
C3 C4 1.500(8) . ?
C4 C5 1.523(7) . ?
C4 C7 1.564(7) . ?
C5 C6 1.572(7) . ?

loop_
_geom_torsion_atom_site_label_1
_geom_torsion_atom_site_label_2
_geom_torsion_atom_site_label_3
_geom_torsion_atom_site_label_4
_geom_torsion
_geom_torsion_site_symmetry_1
_geom_torsion_site_symmetry_2
_geom_torsion_site_symmetry_3
_geom_torsion_site_symmetry_4
_geom_torsion_publ_flag
C7 C1 C2 C3 31.2(5) . . . . ?
C6 C1 C2 C3 -72.1(5) . . . . ?
C7 C1 C2 S1 -154.3(3) . . . . ?
C6 C1 C2 S1 102.4(4) . . . . ?
O2 S1 C2 C3 -3.7(5) . . . . ?
O1 S1 C2 C3 125.7(4) . . . . ?
C11 S1 C2 C3 -118.9(4) . . . . ?
O2 S1 C2 C1 -177.5(4) . . . . ?
O1 S1 C2 C1 -48.1(4) . . . . ?
C11 S1 C2 C1 67.3(5) . . . . ?
C1 C2 C3 C4 1.9(5) . . . . ?
S1 C2 C3 C4 -172.9(3) . . . . ?
C2 C3 C4 C5 70.2(5) . . . . ?
C2 C3 C4 C7 -32.6(5) . . . . ?
C3 C4 C5 C6 -67.8(5) . . . . ?
C7 C4 C5 C6 36.5(4) . . . . ?
C2 C1 C6 C5 68.5(5) . . . . ?
C7 C1 C6 C5 -37.3(5) . . . . ?
C4 C5 C6 C1 -0.6(5) . . . . ?
C2 C1 C7 C4 -47.8(4) . . . . ?
C6 C1 C7 C4 59.3(5) . . . . ?
C3 C4 C7 C1 48.6(5) . . . . ?
C5 C4 C7 C1 -60.0(4) . . . . ?

loop_
_cod_related_entry_id
_cod_related_entry_database
_cod_related_entry_code
1 ChemSpider 21190060
